data_7110629
loop_
_publ_author_name
'Braga, Dario'
'Maini, Lucia'
'Polito, Marco'
'Cojazzi, Gianna'
'Grepioni, Fabrizia'

_publ_section_title
;
 Seeds obtained from a hydrated polymorph permit crystallisation of an
 elusive anhydrous organometallic zwitterion
;
_journal_issue 19
_journal_name_full 'Chemical Communications'
_journal_page_first 1949
_journal_paper_doi 10.1039/a904951g
_journal_year 1999
_chemical_formula_sum 'C12 H9 Co O4'
_chemical_formula_weight 276.12
_chemical_name_systematic
; 
 ? 
;
_space_group_IT_number 15
_symmetry_cell_setting monoclinic
_symmetry_space_group_name_Hall '-C 2yc'
_symmetry_space_group_name_H-M 'C 1 2/c 1'
_atom_sites_solution_hydrogens geom
_atom_sites_solution_primary direct
_atom_sites_solution_secondary difmap
_audit_creation_method SHELXL-97
_cell_angle_alpha 90.00
_cell_angle_beta 94.30(3)
_cell_angle_gamma 90.00
_cell_formula_units_Z 4
_cell_length_a 7.403(2)
_cell_length_b 10.964(8)
_cell_length_c 12.293(3)
_cell_measurement_temperature 273(2)
_cell_volume 995.0(8)
_computing_structure_refinement 'SHELXL-97 (Sheldrick, 1997)'
_computing_structure_solution 'SHELXS-97 (Sheldrick, 1990)'
_diffrn_ambient_temperature 293(2)
_diffrn_measured_fraction_theta_full 0.992
_diffrn_measured_fraction_theta_max 0.992
_diffrn_radiation_monochromator graphite
_diffrn_radiation_source 'fine-focus sealed tube'
_diffrn_radiation_type MoK\a
_diffrn_radiation_wavelength 0.71069
_diffrn_reflns_av_R_equivalents 0.1525
_diffrn_reflns_av_sigmaI/netI 0.0182
_diffrn_reflns_limit_h_max 8
_diffrn_reflns_limit_h_min -8
_diffrn_reflns_limit_k_max 12
_diffrn_reflns_limit_k_min 0
_diffrn_reflns_limit_l_max 14
_diffrn_reflns_limit_l_min 0
_diffrn_reflns_number 903
_diffrn_reflns_theta_full 24.95
_diffrn_reflns_theta_max 25.00
_diffrn_reflns_theta_min 3.00
_exptl_absorpt_coefficient_mu 1.722
_exptl_absorpt_correction_T_max 1.00
_exptl_absorpt_correction_T_min 0.87
_exptl_absorpt_correction_type psi-scan
_exptl_crystal_density_diffrn 1.843
_exptl_crystal_density_method 'not measured'
_exptl_crystal_F_000 560
_refine_diff_density_max 0.567
_refine_diff_density_min -1.001
_refine_diff_density_rms 0.130
_refine_ls_extinction_coef 0.0047(16)
_refine_ls_extinction_expression Fc^*^=kFc[1+0.001xFc^2^\l^3^/sin(2\q)]^-1/4^
_refine_ls_extinction_method SHELXL
_refine_ls_goodness_of_fit_ref 0.914
_refine_ls_hydrogen_treatment mixed
_refine_ls_matrix_type full
_refine_ls_number_parameters 71
_refine_ls_number_reflns 863
_refine_ls_number_restraints 0
_refine_ls_restrained_S_all 0.914
_refine_ls_R_factor_all 0.0424
_refine_ls_R_factor_gt 0.0362
_refine_ls_shift/su_max 0.000
_refine_ls_shift/su_mean 0.000
_refine_ls_structure_factor_coef Fsqd
_refine_ls_weighting_details 'calc w=1/[\s^2^(Fo^2^)+(0.0860P)^2^+2.3318P] where P=(Fo^2^+2Fc^2^)/3'
_refine_ls_weighting_scheme calc
_refine_ls_wR_factor_gt 0.0996
_refine_ls_wR_factor_ref 0.1020
_reflns_number_gt 813
_reflns_number_total 863
_reflns_threshold_expression >2sigma(I)
_cod_data_source_file 904951gsup1.cif
_cod_data_source_block zw
_cod_original_sg_symbol_H-M C2/c
_cod_database_code 7110629

loop_
_symmetry_equiv_pos_as_xyz
'x, y, z'
'-x, y, -z+1/2'
'x+1/2, y+1/2, z'
'-x+1/2, y+1/2, -z+1/2'
'-x, -y, -z'
'x, -y, z-1/2'
'-x+1/2, -y+1/2, -z'
'x+1/2, -y+1/2, z-1/2'

loop_
_atom_site_label
_atom_site_type_symbol
_atom_site_fract_x
_atom_site_fract_y
_atom_site_fract_z
_atom_site_U_iso_or_equiv
_atom_site_adp_type
_atom_site_occupancy
_atom_site_symmetry_multiplicity
_atom_site_calc_flag
_atom_site_refinement_flags
Co1 Co 0.2500 0.2500 0.0000 0.0194(3) Uani 1 2 d S
C1 C 0.1767(2) 0.40294(16) 0.07854(11) 0.0254(6) Uani 1 1 d G
C2 C 0.0313(2) 0.31820(16) 0.06855(12) 0.0306(6) Uani 1 1 d G
H2 H -0.0261 0.2836 0.1258 0.037 Uiso 1 1 calc R
C3 C -0.0109(2) 0.29554(16) -0.04422(14) 0.0339(7) Uani 1 1 d G
H3 H -0.1009 0.2435 -0.0738 0.041 Uiso 1 1 calc R
C4 C 0.1083(2) 0.36626(18) -0.10393(10) 0.0341(6) Uani 1 1 d G
H4 H 0.1102 0.3687 -0.1795 0.041 Uiso 1 1 calc R
C5 C 0.2243(2) 0.43264(15) -0.02805(14) 0.0271(6) Uani 1 1 d G
H5 H 0.3154 0.4862 -0.0452 0.033 Uiso 1 1 calc R
C6 C 0.2793(3) 0.4417(2) 0.1832(2) 0.0264(6) Uani 1 1 d .
O1 O 0.3836(3) 0.53431(18) 0.17336(16) 0.0360(5) Uani 1 1 d .
H1 H 0.5000 0.5818 0.2500 0.050 Uiso 1 2 d S
O2 O 0.2597(3) 0.3841(2) 0.26695(15) 0.0429(6) Uani 1 1 d .

loop_
_atom_site_aniso_label
_atom_site_aniso_U_11
_atom_site_aniso_U_22
_atom_site_aniso_U_33
_atom_site_aniso_U_23
_atom_site_aniso_U_13
_atom_site_aniso_U_12
Co1 0.0154(4) 0.0214(4) 0.0217(4) -0.00045(14) 0.0038(2) 0.00484(14)
C1 0.0214(12) 0.0253(13) 0.0299(13) -0.0040(10) 0.0053(9) 0.0092(9)
C2 0.0185(12) 0.0336(14) 0.0409(14) -0.0061(11) 0.0099(10) 0.0067(10)
C3 0.0178(13) 0.0353(17) 0.0477(16) -0.0090(13) -0.0044(11) 0.0090(11)
C4 0.0370(15) 0.0346(15) 0.0292(13) 0.0019(11) -0.0072(11) 0.0139(12)
C5 0.0289(13) 0.0199(13) 0.0324(12) 0.0035(11) 0.0014(10) 0.0066(10)
C6 0.0247(12) 0.0271(13) 0.0283(12) -0.0045(10) 0.0071(10) 0.0067(10)
O1 0.0370(11) 0.0322(11) 0.0375(11) 0.0018(8) -0.0062(8) -0.0029(8)
O2 0.0455(12) 0.0574(13) 0.0269(10) -0.0011(9) 0.0094(8) -0.0121(10)

loop_
_atom_type_symbol
_atom_type_description
_atom_type_scat_dispersion_real
_atom_type_scat_dispersion_imag
_atom_type_scat_source
C C 0.0033 0.0016 'International Tables Vol C Tables 4.2.6.8 and 6.1.1.4'
H H 0.0000 0.0000 'International Tables Vol C Tables 4.2.6.8 and 6.1.1.4'
O O 0.0106 0.0060 'International Tables Vol C Tables 4.2.6.8 and 6.1.1.4'
Co Co 0.3494 0.9721 'International Tables Vol C Tables 4.2.6.8 and 6.1.1.4'

loop_
_geom_angle_atom_site_label_1
_geom_angle_atom_site_label_2
_geom_angle_atom_site_label_3
_geom_angle
_geom_angle_site_symmetry_1
_geom_angle_site_symmetry_3
C2 Co1 C2 180.00(18) . 7
C2 Co1 C3 41.0 . .
C2 Co1 C3 138.98(14) 7 .
C2 Co1 C3 138.98(14) . 7
C2 Co1 C3 41.0 7 7
C3 Co1 C3 180.00(17) . 7
C2 Co1 C1 41.0 . .
C2 Co1 C1 138.98(14) 7 .
C3 Co1 C1 69.0 . .
C3 Co1 C1 111.04(15) 7 .
C2 Co1 C1 139.0 . 7
C2 Co1 C1 41.02(14) 7 7
C3 Co1 C1 111.0 . 7
C3 Co1 C1 68.96(15) 7 7
C1 Co1 C1 180.00(7) . 7
C2 Co1 C4 111.11(15) . 7
C2 Co1 C4 68.9 7 7
C3 Co1 C4 139.14(15) . 7
C3 Co1 C4 40.9 7 7
C1 Co1 C4 111.22(15) . 7
C1 Co1 C4 68.78(15) 7 7
C2 Co1 C4 68.9 . .
C2 Co1 C4 111.11(15) 7 .
C3 Co1 C4 40.9 . .
C3 Co1 C4 139.14(15) 7 .
C1 Co1 C4 68.8 . .
C1 Co1 C4 111.2 7 .
C4 Co1 C4 180.0(2) 7 .
C2 Co1 C5 111.10(15) . 7
C2 Co1 C5 68.9 7 7
C3 Co1 C5 111.22(16) . 7
C3 Co1 C5 68.8 7 7
C1 Co1 C5 139.13(15) . 7
C1 Co1 C5 40.87(15) 7 7
C4 Co1 C5 40.8 7 7
C4 Co1 C5 139.23(15) . 7
C2 Co1 C5 68.9 . .
C2 Co1 C5 111.10(15) 7 .
C3 Co1 C5 68.8 . .
C3 Co1 C5 111.22(15) 7 .
C1 Co1 C5 40.9 . .
C1 Co1 C5 139.1 7 .
C4 Co1 C5 139.23(15) 7 .
C4 Co1 C5 40.8 . .
C5 Co1 C5 180.0(2) 7 .
C2 C1 C5 108.0 . .
C2 C1 C6 126.10(15) . .
C5 C1 C6 125.43(15) . .
C2 C1 Co1 69.28(7) . .
C5 C1 Co1 69.92(7) . .
C6 C1 Co1 120.28(14) . .
C3 C2 C1 108.0 . .
C3 C2 Co1 69.72(7) . .
C1 C2 Co1 69.70(7) . .
C2 C3 C4 108.0 . .
C2 C3 Co1 69.26(7) . .
C4 C3 Co1 69.92(7) . .
C5 C4 C3 108.0 . .
C5 C4 Co1 69.61(8) . .
C3 C4 Co1 69.22(7) . .
C4 C5 C1 108.0 . .
C4 C5 Co1 69.63(7) . .
C1 C5 Co1 69.21(6) . .
O2 C6 O1 126.5(2) . .
O2 C6 C1 119.2(2) . .
O1 C6 C1 114.2(2) . .

loop_
_geom_bond_atom_site_label_1
_geom_bond_atom_site_label_2
_geom_bond_distance
_geom_bond_site_symmetry_2
Co1 C2 2.0234(17) .
Co1 C2 2.0234(17) 7
Co1 C3 2.0294(18) .
Co1 C3 2.0294(17) 7
Co1 C1 2.0290(19) .
Co1 C1 2.0290(19) 7
Co1 C4 2.0386(18) 7
Co1 C4 2.0386(18) .
Co1 C5 2.038(2) 7
Co1 C5 2.038(2) .
C1 C2 1.4200 .
C1 C5 1.4200 .
C1 C6 1.505(3) .
C2 C3 1.4200 .
C3 C4 1.4200 .
C4 C5 1.4200 .
C6 O2 1.226(3) .
C6 O1 1.287(3) .
